data_7006394
loop_
_publ_author_name
'Edwards, Peter G.'
'Malik, K. M. Abdul'
'Ooi, Li-ling'
'Price, Andrew J.'

_publ_section_title
;
 Iron complexes of facially capping triphosphorus macrocycles.
;
_journal_issue 3
_journal_name_full 'Dalton transactions (Cambridge, England : 2003)'
_journal_page_first 433
_journal_page_last 441
_journal_paper_doi 10.1039/b509627h
_journal_year 2006
_chemical_formula_moiety 'C20 H38 Fe P3, B F4, C4 H10 O'
_chemical_formula_sum 'C24 H48 B F4 Fe O P3'
_chemical_formula_weight 588.19
_chemical_name_systematic
;
?
;
_space_group_IT_number 14
_symmetry_cell_setting monoclinic
_symmetry_space_group_name_Hall '-P 2ybc'
_symmetry_space_group_name_H-M 'P 1 21/c 1'
_atom_sites_solution_hydrogens geom
_atom_sites_solution_primary direct
_atom_sites_solution_secondary difmap
_audit_creation_method SHELXL-97
_cell_angle_alpha 90.00
_cell_angle_beta 92.19(1)
_cell_angle_gamma 90.00
_cell_formula_units_Z 4
_cell_length_a 8.075(1)
_cell_length_b 19.277(2)
_cell_length_c 17.852(1)
_cell_measurement_reflns_used 250
_cell_measurement_temperature 293(2)
_cell_measurement_theta_max 25.03
_cell_measurement_theta_min 2.28
_cell_volume 2776.8(5)
_computing_cell_refinement 'REFINE in MADNES'
_computing_data_collection 'MADNES (Enraf Nonius, 1989)'
_computing_data_reduction 'ABSMAD (Karaulov, 1991)'
_computing_molecular_graphics 'Ortep-3 for Windows (Farrugia, 1997)'
_computing_publication_material 'SHELXL-97 (Sheldrick, 1997)'
_computing_structure_refinement 'SHELXL-97 (Sheldrick, 1997)'
_computing_structure_solution 'SHELXS-97 (Sheldrick, 1990)'
_diffrn_ambient_temperature 150(2)
_diffrn_measured_fraction_theta_full 0.770
_diffrn_measured_fraction_theta_max 0.770
_diffrn_measurement_device_type 'Enraf Nonius FAST area detector'
_diffrn_radiation_monochromator graphite
_diffrn_radiation_source 'rotating anode generator'
_diffrn_radiation_type MoK\a
_diffrn_radiation_wavelength 0.71073
_diffrn_reflns_av_R_equivalents 0.0978
_diffrn_reflns_av_sigmaI/netI 0.1340
_diffrn_reflns_limit_h_max 9
_diffrn_reflns_limit_h_min -7
_diffrn_reflns_limit_k_max 18
_diffrn_reflns_limit_k_min -22
_diffrn_reflns_limit_l_max 19
_diffrn_reflns_limit_l_min -19
_diffrn_reflns_number 9165
_diffrn_reflns_theta_full 25.03
_diffrn_reflns_theta_max 25.04
_diffrn_reflns_theta_min 2.28
_exptl_absorpt_coefficient_mu 0.759
_exptl_absorpt_correction_T_max 0.8630
_exptl_absorpt_correction_T_min 0.7770
_exptl_absorpt_correction_type refdelf
_exptl_absorpt_process_details 'Walker & Stuart, 1983'
_exptl_crystal_colour orange
_exptl_crystal_density_diffrn 1.407
_exptl_crystal_density_method 'not measured'
_exptl_crystal_description prism
_exptl_crystal_F_000 1248
_exptl_crystal_size_max 0.35
_exptl_crystal_size_mid 0.20
_exptl_crystal_size_min 0.20
_refine_diff_density_max 0.528
_refine_diff_density_min -0.549
_refine_diff_density_rms 0.089
_refine_ls_extinction_method none
_refine_ls_goodness_of_fit_ref 0.972
_refine_ls_hydrogen_treatment constr
_refine_ls_matrix_type full
_refine_ls_number_parameters 357
_refine_ls_number_reflns 3781
_refine_ls_number_restraints 54
_refine_ls_restrained_S_all 1.023
_refine_ls_R_factor_all 0.0810
_refine_ls_R_factor_gt 0.0530
_refine_ls_shift/su_max 0.003
_refine_ls_shift/su_mean 0.000
_refine_ls_structure_factor_coef Fsqd
_refine_ls_weighting_details 'calc w=1/[\s^2^(Fo^2^)+(0.0180P)^2^+0.0000P] where P=(Fo^2^+2Fc^2^)/3'
_refine_ls_weighting_scheme calc
_refine_ls_wR_factor_gt 0.1105
_refine_ls_wR_factor_ref 0.1155
_reflns_number_gt 2403
_reflns_number_total 3964
_reflns_threshold_expression >2sigma(I)
_cod_data_source_file b509627h.txt
_cod_data_source_block s92_4
_cod_depositor_comments
;
The following automatic conversions were performed:
'_symmetry_cell_setting' value 'Monoclinic' changed to 'monoclinic'
according to '/home/saulius/struct/CIF-dictionaries/cif_core.dic'
dictionary named 'cif_core.dic' version 2.4.1 from 2010-06-29.

Automatic conversion script
Id: cif_fix_enum 1527 2010-12-29 10:47:43Z saulius 
;
_cod_original_sg_symbol_H-M P2(1)/c
_cod_database_code 7006394

loop_
_symmetry_equiv_pos_as_xyz
'x, y, z'
'-x, y+1/2, -z+1/2'
'-x, -y, -z'
'x, -y-1/2, z-1/2'

loop_
_atom_site_label
_atom_site_type_symbol
_atom_site_fract_x
_atom_site_fract_y
_atom_site_fract_z
_atom_site_U_iso_or_equiv
_atom_site_adp_type
_atom_site_occupancy
_atom_site_symmetry_multiplicity
_atom_site_calc_flag
_atom_site_refinement_flags
_atom_site_disorder_assembly
_atom_site_disorder_group
Fe1 Fe 0.36763(8) 0.35224(4) 0.69541(4) 0.0193(2) Uani 1 1 d . . .
P1 P 0.23901(16) 0.26659(8) 0.74870(8) 0.0226(4) Uani 1 1 d . . .
P2 P 0.18811(15) 0.34840(8) 0.59881(7) 0.0206(4) Uani 1 1 d . . .
P3 P 0.23169(16) 0.42949(8) 0.75801(8) 0.0218(4) Uani 1 1 d . . .
C1 C 0.5727(6) 0.4155(3) 0.6743(3) 0.0321(16) Uani 1 1 d . . .
H1 H 0.5656 0.4621 0.6612 0.039 Uiso 1 1 calc R . .
C2 C 0.5879(6) 0.3879(4) 0.7483(3) 0.0319(16) Uani 1 1 d . . .
H2 H 0.5941 0.4136 0.7924 0.038 Uiso 1 1 calc R . .
C3 C 0.5919(6) 0.3171(4) 0.7435(4) 0.0334(16) Uani 1 1 d . . .
H3 H 0.6004 0.2868 0.7840 0.040 Uiso 1 1 calc R . .
C4 C 0.5811(6) 0.2973(3) 0.6667(4) 0.0346(17) Uani 1 1 d . . .
H4 H 0.5812 0.2523 0.6479 0.041 Uiso 1 1 calc R . .
C5 C 0.5703(6) 0.3587(4) 0.6247(3) 0.0334(16) Uani 1 1 d . . .
H5 H 0.5628 0.3614 0.5727 0.040 Uiso 1 1 calc R . .
C6 C 0.0240(6) 0.2500(3) 0.7153(3) 0.0255(15) Uani 1 1 d . . .
H6A H -0.0233 0.2149 0.7469 0.031 Uiso 1 1 calc R . .
H6B H -0.0398 0.2922 0.7209 0.031 Uiso 1 1 calc R . .
C7 C 0.0061(6) 0.2264(3) 0.6345(3) 0.0296(15) Uani 1 1 d . . .
H7A H -0.1079 0.2343 0.6175 0.036 Uiso 1 1 calc R . .
H7B H 0.0246 0.1767 0.6335 0.036 Uiso 1 1 calc R . .
C8 C 0.1190(6) 0.2598(3) 0.5770(3) 0.0260(15) Uani 1 1 d . . .
H8A H 0.0603 0.2602 0.5286 0.031 Uiso 1 1 calc R . .
H8B H 0.2162 0.2307 0.5725 0.031 Uiso 1 1 calc R . .
C9 C -0.0100(6) 0.3960(3) 0.6011(3) 0.0246(14) Uani 1 1 d . . .
H9A H -0.0455 0.4070 0.5499 0.030 Uiso 1 1 calc R . .
H9B H -0.0925 0.3653 0.6212 0.030 Uiso 1 1 calc R . .
C10 C -0.0084(6) 0.4621(3) 0.6458(3) 0.0278(15) Uani 1 1 d . . .
H10A H -0.1126 0.4862 0.6367 0.033 Uiso 1 1 calc R . .
H10B H 0.0798 0.4918 0.6291 0.033 Uiso 1 1 calc R . .
C11 C 0.0167(6) 0.4491(3) 0.7293(3) 0.0237(14) Uani 1 1 d . . .
H11A H -0.0531 0.4107 0.7435 0.028 Uiso 1 1 calc R . .
H11B H -0.0187 0.4899 0.7563 0.028 Uiso 1 1 calc R . .
C12 C 0.2144(6) 0.4088(3) 0.8579(3) 0.0315(15) Uani 1 1 d . . .
H12A H 0.3249 0.4077 0.8811 0.038 Uiso 1 1 calc R . .
H12B H 0.1541 0.4460 0.8814 0.038 Uiso 1 1 calc R . .
C13 C 0.1290(7) 0.3408(3) 0.8743(3) 0.0352(16) Uani 1 1 d . . .
H13A H 0.0199 0.3413 0.8496 0.042 Uiso 1 1 calc R . .
H13B H 0.1136 0.3379 0.9278 0.042 Uiso 1 1 calc R . .
C14 C 0.2202(7) 0.2756(3) 0.8496(3) 0.0344(16) Uani 1 1 d . . .
H14A H 0.1624 0.2353 0.8680 0.041 Uiso 1 1 calc R . .
H14B H 0.3305 0.2757 0.8731 0.041 Uiso 1 1 calc R . .
C15 C 0.3329(6) 0.1810(3) 0.7400(3) 0.0271(15) Uani 1 1 d . . .
H15A H 0.3340 0.1694 0.6871 0.033 Uiso 1 1 calc R . .
H15B H 0.4474 0.1841 0.7582 0.033 Uiso 1 1 calc R . .
C16 C 0.2517(7) 0.1208(3) 0.7807(3) 0.0409(17) Uani 1 1 d . . .
H16A H 0.2968 0.0777 0.7639 0.061 Uiso 1 1 calc R . .
H16B H 0.1343 0.1215 0.7700 0.061 Uiso 1 1 calc R . .
H16C H 0.2730 0.1255 0.8338 0.061 Uiso 1 1 calc R . .
C17 C 0.2564(7) 0.3736(3) 0.5054(3) 0.0339(17) Uani 1 1 d . . .
H17A H 0.3498 0.3448 0.4929 0.041 Uiso 1 1 calc R . .
H17B H 0.1672 0.3643 0.4688 0.041 Uiso 1 1 calc R . .
C18 C 0.3061(7) 0.4487(3) 0.4993(3) 0.0418(17) Uani 1 1 d . . .
H18A H 0.3536 0.4566 0.4515 0.063 Uiso 1 1 calc R . .
H18B H 0.3862 0.4597 0.5386 0.063 Uiso 1 1 calc R . .
H18C H 0.2102 0.4776 0.5038 0.063 Uiso 1 1 calc R . .
C19 C 0.3240(6) 0.5159(3) 0.7610(3) 0.0312(15) Uani 1 1 d . . .
H19A H 0.4391 0.5108 0.7776 0.037 Uiso 1 1 calc R . .
H19B H 0.3231 0.5334 0.7101 0.037 Uiso 1 1 calc R . .
C20 C 0.2464(7) 0.5715(4) 0.8101(4) 0.058(2) Uani 1 1 d . . .
H20A H 0.3060 0.6143 0.8055 0.087 Uiso 1 1 calc R . .
H20B H 0.2518 0.5567 0.8615 0.087 Uiso 1 1 calc R . .
H20C H 0.1327 0.5783 0.7942 0.087 Uiso 1 1 calc R . .
B1 B 0.2482(11) 0.6649(6) 0.5915(5) 0.052(3) Uani 1 1 d . . .
F1A F 0.2234(13) 0.6943(5) 0.5249(5) 0.092(4) Uani 0.576(11) 1 d P A 5
F2A F 0.4082(12) 0.6953(6) 0.5954(7) 0.119(5) Uani 0.576(11) 1 d PU A 5
F3A F 0.2297(16) 0.6709(7) 0.6690(7) 0.139(5) Uani 0.576(11) 1 d PU A 5
F1B F 0.344(2) 0.6908(9) 0.6424(11) 0.120(6) Uani 0.424(11) 1 d PU A 6
F2B F 0.1399(16) 0.7089(8) 0.5787(9) 0.103(5) Uani 0.424(11) 1 d PU A 6
F3B F 0.359(2) 0.6073(9) 0.5846(9) 0.113(6) Uani 0.424(11) 1 d PU A 6
F4A F 0.1113(13) 0.6311(6) 0.6139(7) 0.126(6) Uani 0.553(13) 1 d PU A 1
F4B F 0.2696(17) 0.6013(7) 0.5683(7) 0.084(5) Uani 0.447(13) 1 d PU A 2
O1 O 0.659(2) 0.4366(12) 0.9666(8) 0.093(8) Uani 0.50 1 d P B 3
C01 C 0.7858(13) 0.4698(7) 0.9425(6) 0.117(4) Uani 0.50 1 d PU B 3
H01A H 0.8249 0.4456 0.8989 0.141 Uiso 0.50 1 calc PR B 3
H01B H 0.8738 0.4680 0.9810 0.141 Uiso 0.50 1 calc PR B 3
C03 C 0.6994(10) 0.3571(5) 0.9653(5) 0.082(3) Uani 0.50 1 d P B 3
H03A H 0.6992 0.3387 0.9148 0.098 Uiso 0.50 1 calc PR B 3
H03B H 0.8041 0.3465 0.9913 0.098 Uiso 0.50 1 calc PR B 3
O1' O 0.682(2) 0.4238(8) 0.9278(10) 0.094(6) Uani 0.50 1 d P B 4
C01' C 0.7858(13) 0.4698(7) 0.9425(6) 0.117(4) Uani 0.50 1 d PU B 4
H01C H 0.8875 0.4559 0.9195 0.141 Uiso 0.50 1 calc PR B 4
H01D H 0.8078 0.4686 0.9963 0.141 Uiso 0.50 1 calc PR B 4
C03' C 0.6994(10) 0.3571(5) 0.9653(5) 0.082(3) Uani 0.50 1 d P B 4
H03C H 0.7945 0.3596 1.0001 0.098 Uiso 0.50 1 calc PR B 4
H03D H 0.7239 0.3224 0.9280 0.098 Uiso 0.50 1 calc PR B 4
C02 C 0.7578(10) 0.5411(4) 0.9226(4) 0.094(3) Uani 1 1 d . . .
H02A H 0.8613 0.5626 0.9115 0.141 Uiso 1 1 calc R B 3
H02B H 0.7094 0.5649 0.9636 0.141 Uiso 1 1 calc R B 3
H02C H 0.6839 0.5436 0.8792 0.141 Uiso 1 1 calc R B 3
C04 C 0.5541(10) 0.3324(5) 1.0075(4) 0.095(3) Uani 1 1 d . . .
H04A H 0.5611 0.2831 1.0141 0.142 Uiso 1 1 calc R B 3
H04B H 0.4535 0.3437 0.9798 0.142 Uiso 1 1 calc R B 3
H04C H 0.5544 0.3546 1.0557 0.142 Uiso 1 1 calc R B 3

loop_
_atom_site_aniso_label
_atom_site_aniso_U_11
_atom_site_aniso_U_22
_atom_site_aniso_U_33
_atom_site_aniso_U_23
_atom_site_aniso_U_13
_atom_site_aniso_U_12
Fe1 0.0105(4) 0.0231(5) 0.0243(5) 0.0017(4) 0.0020(3) -0.0004(4)
P1 0.0195(8) 0.0224(11) 0.0260(10) 0.0041(7) 0.0030(6) 0.0006(7)
P2 0.0162(7) 0.0234(10) 0.0222(8) 0.0010(7) 0.0015(6) 0.0000(7)
P3 0.0179(8) 0.0233(11) 0.0241(9) -0.0001(7) 0.0000(6) -0.0007(7)
C1 0.013(3) 0.036(5) 0.047(4) -0.002(4) 0.001(3) -0.006(3)
C2 0.015(3) 0.041(5) 0.039(5) -0.001(3) -0.007(3) -0.007(3)
C3 0.010(3) 0.040(5) 0.050(5) 0.011(3) -0.007(3) 0.007(3)
C4 0.009(3) 0.040(5) 0.055(5) -0.002(4) 0.002(3) 0.008(3)
C5 0.009(3) 0.049(5) 0.043(4) 0.008(4) 0.008(3) -0.001(3)
C6 0.015(3) 0.021(4) 0.041(4) 0.006(3) 0.005(3) -0.003(2)
C7 0.020(3) 0.015(4) 0.054(4) -0.006(3) 0.001(3) -0.004(2)
C8 0.023(3) 0.030(4) 0.025(4) -0.009(3) 0.000(2) 0.004(3)
C9 0.025(3) 0.020(4) 0.029(4) -0.001(3) -0.002(2) 0.005(3)
C10 0.020(3) 0.029(4) 0.034(4) 0.001(3) -0.002(3) 0.006(3)
C11 0.021(3) 0.011(4) 0.040(4) -0.006(3) 0.003(3) 0.004(2)
C12 0.032(4) 0.036(5) 0.027(4) 0.002(3) 0.000(3) 0.003(3)
C13 0.043(4) 0.045(5) 0.018(3) 0.002(3) 0.007(3) -0.005(3)
C14 0.042(4) 0.031(5) 0.031(4) 0.008(3) 0.010(3) 0.002(3)
C15 0.025(3) 0.021(4) 0.036(4) 0.003(3) 0.000(3) 0.004(3)
C16 0.047(4) 0.027(5) 0.049(5) 0.009(3) 0.005(3) 0.003(3)
C17 0.027(3) 0.048(5) 0.027(4) -0.001(3) 0.003(3) -0.002(3)
C18 0.049(4) 0.042(5) 0.035(4) 0.009(3) 0.002(3) -0.009(3)
C19 0.031(3) 0.021(4) 0.041(4) -0.004(3) -0.001(3) -0.006(3)
C20 0.053(5) 0.040(6) 0.083(6) -0.018(4) 0.016(4) -0.010(4)
B1 0.041(5) 0.070(9) 0.046(6) -0.033(5) 0.015(4) -0.017(5)
F1A 0.140(9) 0.091(8) 0.040(6) 0.013(5) -0.049(5) -0.023(6)
F2A 0.099(6) 0.131(6) 0.130(6) -0.009(4) 0.018(4) -0.013(4)
F3A 0.144(6) 0.154(7) 0.120(6) -0.031(4) 0.042(5) 0.008(5)
F1B 0.125(7) 0.122(7) 0.111(7) -0.012(5) -0.021(5) -0.023(5)
F2B 0.089(6) 0.102(7) 0.117(7) 0.018(5) -0.004(5) 0.031(5)
F3B 0.107(8) 0.113(8) 0.120(8) -0.014(5) 0.024(5) 0.013(5)
F4A 0.108(7) 0.134(7) 0.136(7) 0.012(4) 0.013(4) -0.030(4)
F4B 0.094(7) 0.072(7) 0.083(6) -0.038(4) -0.018(4) 0.002(5)
O1 0.060(8) 0.18(2) 0.043(9) 0.022(10) 0.018(7) 0.038(10)
C01 0.116(5) 0.116(5) 0.119(5) 0.007(4) 0.000(4) -0.004(4)
C03 0.078(6) 0.058(7) 0.109(8) 0.019(6) -0.002(5) 0.003(6)
O1' 0.115(14) 0.022(9) 0.142(18) 0.014(10) -0.046(11) -0.033(8)
C01' 0.116(5) 0.116(5) 0.119(5) 0.007(4) 0.000(4) -0.004(4)
C03' 0.078(6) 0.058(7) 0.109(8) 0.019(6) -0.002(5) 0.003(6)
C02 0.153(9) 0.045(7) 0.084(7) 0.012(5) 0.012(6) 0.007(6)
C04 0.114(7) 0.106(9) 0.064(7) 0.011(5) -0.008(5) 0.001(6)

loop_
_atom_type_symbol
_atom_type_description
_atom_type_scat_dispersion_real
_atom_type_scat_dispersion_imag
_atom_type_scat_source
C C 0.0033 0.0016 'International Tables Vol C Tables 4.2.6.8 and 6.1.1.4'
H H 0.0000 0.0000 'International Tables Vol C Tables 4.2.6.8 and 6.1.1.4'
B B 0.0013 0.0007 'International Tables Vol C Tables 4.2.6.8 and 6.1.1.4'
F F 0.0171 0.0103 'International Tables Vol C Tables 4.2.6.8 and 6.1.1.4'
P P 0.1023 0.0942 'International Tables Vol C Tables 4.2.6.8 and 6.1.1.4'
Fe Fe 0.3463 0.8444 'International Tables Vol C Tables 4.2.6.8 and 6.1.1.4'
O O 0.0106 0.0060 'International Tables Vol C Tables 4.2.6.8 and 6.1.1.4'

loop_
_geom_angle_atom_site_label_1
_geom_angle_atom_site_label_2
_geom_angle_atom_site_label_3
_geom_angle
_geom_angle_site_symmetry_1
_geom_angle_site_symmetry_3
_geom_angle_publ_flag
C3 Fe1 C2 38.1(2) . . ?
C3 Fe1 C1 65.5(2) . . ?
C2 Fe1 C1 39.7(2) . . ?
C3 Fe1 C4 39.7(2) . . ?
C2 Fe1 C4 65.5(2) . . ?
C1 Fe1 C4 65.8(2) . . ?
C3 Fe1 C5 65.4(2) . . ?
C2 Fe1 C5 65.5(2) . . ?
C1 Fe1 C5 39.1(2) . . ?
C4 Fe1 C5 38.9(2) . . ?
C3 Fe1 P3 117.14(19) . . ?
C2 Fe1 P3 88.88(18) . . ?
C1 Fe1 P3 96.38(17) . . ?
C4 Fe1 P3 154.32(19) . . ?
C5 Fe1 P3 133.1(2) . . ?
C3 Fe1 P1 89.72(18) . . ?
C2 Fe1 P1 117.40(18) . . ?
C1 Fe1 P1 154.99(18) . . ?
C4 Fe1 P1 97.67(18) . . ?
C5 Fe1 P1 134.2(2) . . ?
P3 Fe1 P1 92.06(6) . . ?
C3 Fe1 P2 147.42(19) . . ?
C2 Fe1 P2 151.81(18) . . ?
C1 Fe1 P2 112.14(18) . . ?
C4 Fe1 P2 108.17(19) . . ?
C5 Fe1 P2 92.05(17) . . ?
P3 Fe1 P2 95.43(6) . . ?
P1 Fe1 P2 90.34(6) . . ?
C14 P1 C15 102.8(3) . . ?
C14 P1 C6 102.9(2) . . ?
C15 P1 C6 101.8(3) . . ?
C14 P1 Fe1 114.6(2) . . ?
C15 P1 Fe1 116.09(17) . . ?
C6 P1 Fe1 116.55(19) . . ?
C8 P2 C17 98.8(2) . . ?
C8 P2 C9 102.2(2) . . ?
C17 P2 C9 100.3(3) . . ?
C8 P2 Fe1 112.45(19) . . ?
C17 P2 Fe1 119.17(19) . . ?
C9 P2 Fe1 120.58(18) . . ?
C19 P3 C11 101.6(3) . . ?
C19 P3 C12 102.5(3) . . ?
C11 P3 C12 102.1(2) . . ?
C19 P3 Fe1 115.13(17) . . ?
C11 P3 Fe1 119.21(18) . . ?
C12 P3 Fe1 114.02(19) . . ?
C5 C1 C2 106.9(6) . . ?
C5 C1 Fe1 70.7(3) . . ?
C2 C1 Fe1 70.0(3) . . ?
C3 C2 C1 108.4(6) . . ?
C3 C2 Fe1 70.5(3) . . ?
C1 C2 Fe1 70.3(3) . . ?
C2 C3 C4 109.1(6) . . ?
C2 C3 Fe1 71.3(3) . . ?
C4 C3 Fe1 70.7(3) . . ?
C5 C4 C3 106.8(6) . . ?
C5 C4 Fe1 70.8(3) . . ?
C3 C4 Fe1 69.6(3) . . ?
C4 C5 C1 108.8(6) . . ?
C4 C5 Fe1 70.4(3) . . ?
C1 C5 Fe1 70.2(3) . . ?
C7 C6 P1 114.6(3) . . ?
C6 C7 C8 118.1(4) . . ?
C7 C8 P2 115.5(4) . . ?
C10 C9 P2 116.3(4) . . ?
C9 C10 C11 112.4(5) . . ?
C10 C11 P3 113.5(3) . . ?
C13 C12 P3 115.3(4) . . ?
C12 C13 C14 115.3(4) . . ?
C13 C14 P1 114.9(4) . . ?
C16 C15 P1 117.2(4) . . ?
C18 C17 P2 114.2(4) . . ?
C20 C19 P3 118.6(4) . . ?
F2B B1 F1B 105.6(13) . . ?
F2B B1 F4B 133.5(13) . . ?
F1B B1 F4B 120.7(13) . . ?
F2B B1 F1A 57.2(9) . . ?
F1B B1 F1A 122.6(13) . . ?
F4B B1 F1A 97.7(9) . . ?
F2B B1 F4A 78.7(9) . . ?
F1B B1 F4A 117.3(12) . . ?
F4B B1 F4A 76.3(9) . . ?
F1A B1 F4A 111.9(10) . . ?
F2B B1 F3A 91.4(10) . . ?
F1B B1 F3A 49.3(9) . . ?
F4B B1 F3A 114.2(11) . . ?
F1A B1 F3A 146.3(11) . . ?
F4A B1 F3A 68.3(8) . . ?
F2B B1 F2A 111.2(12) . . ?
F1B B1 F2A 43.6(9) . . ?
F4B B1 F2A 105.7(10) . . ?
F1A B1 F2A 88.4(9) . . ?
F4A B1 F2A 159.4(11) . . ?
F3A B1 F2A 92.8(9) . . ?
F2B B1 F3B 163.2(14) . . ?
F1B B1 F3B 90.0(12) . . ?
F4B B1 F3B 32.6(8) . . ?
F1A B1 F3B 109.1(10) . . ?
F4A B1 F3B 100.0(11) . . ?
F3A B1 F3B 103.8(10) . . ?
F2A B1 F3B 75.6(9) . . ?
C01 O1 C03 107.9(12) . . ?
O1 C01 C02 115.8(14) . . ?
C04 C03 O1 97.7(9) . . ?

loop_
_geom_bond_atom_site_label_1
_geom_bond_atom_site_label_2
_geom_bond_distance
_geom_bond_site_symmetry_2
_geom_bond_publ_flag
Fe1 C3 2.088(5) . ?
Fe1 C2 2.098(5) . ?
Fe1 C1 2.102(5) . ?
Fe1 C4 2.103(5) . ?
Fe1 C5 2.109(5) . ?
Fe1 P3 2.1828(16) . ?
Fe1 P1 2.1875(16) . ?
Fe1 P2 2.2113(16) . ?
P1 C14 1.823(5) . ?
P1 C15 1.826(5) . ?
P1 C6 1.842(5) . ?
P2 C8 1.834(6) . ?
P2 C17 1.841(5) . ?
P2 C9 1.846(5) . ?
P3 C19 1.824(5) . ?
P3 C11 1.831(5) . ?
P3 C12 1.838(5) . ?
C1 C5 1.408(8) . ?
C1 C2 1.426(8) . ?
C2 C3 1.368(8) . ?
C3 C4 1.424(8) . ?
C4 C5 1.401(8) . ?
C6 C7 1.514(7) . ?
C7 C8 1.540(7) . ?
C9 C10 1.502(7) . ?
C10 C11 1.517(7) . ?
C12 C13 1.514(8) . ?
C13 C14 1.530(7) . ?
C15 C16 1.530(7) . ?
C17 C18 1.508(7) . ?
C19 C20 1.535(8) . ?
B1 F2B 1.234(15) . ?
B1 F1B 1.272(16) . ?
B1 F4B 1.306(15) . ?
B1 F1A 1.326(12) . ?
B1 F4A 1.356(12) . ?
B1 F3A 1.401(14) . ?
B1 F2A 1.418(13) . ?
B1 F3B 1.437(18) . ?
O1 C01 1.30(2) . ?
O1 C03 1.57(2) . ?
C01 C02 1.436(13) . ?
C03 C04 1.496(10) . ?
